data_7106133
loop_
_publ_author_name
'Man-Sheng Chen'
'Min Chen'
'Satoshi Takamizawa'
'Taka-aki Okamura'
'Jian Fan'
'Wei-Yin Sun'

_publ_section_title
;
 Single-crystal-to-single-crystal transformations and selective adsorption
 of porous copper(II) frameworks
;
_journal_name_full Chem.Commun.
_journal_page_first 3787
_journal_paper_doi 10.1039/c0cc04689b
_journal_volume 47
_journal_year 2011
_chemical_formula_sum 'C14 H12 Cu N2 O7'
_chemical_formula_weight 383.81
_chemical_name_systematic
;
?
;
_space_group_IT_number 14
_symmetry_cell_setting monoclinic
_symmetry_space_group_name_Hall '-P 2ybc'
_symmetry_space_group_name_H-M 'P 1 21/c 1'
_atom_sites_solution_hydrogens geom
_atom_sites_solution_primary direct
_atom_sites_solution_secondary difmap
_audit_creation_method SHELXL-97
_cell_angle_alpha 90.00
_cell_angle_beta 104.405(5)
_cell_angle_gamma 90.00
_cell_formula_units_Z 4
_cell_length_a 8.4048(12)
_cell_length_b 10.2379(15)
_cell_length_c 17.7707(18)
_cell_measurement_reflns_used 1782
_cell_measurement_temperature 293(2)
_cell_measurement_theta_max 25.57
_cell_measurement_theta_min 2.31
_cell_volume 1481.1(3)
_computing_cell_refinement 'Bruker SMART'
_computing_data_collection 'Bruker SMART'
_computing_data_reduction 'Bruker SAINT'
_computing_molecular_graphics 'Bruker SHELXTL'
_computing_publication_material 'Bruker SHELXTL'
_computing_structure_refinement 'SHELXL-97 (Sheldrick, 1997)'
_computing_structure_solution 'SHELXS-97 (Sheldrick, 1990)'
_diffrn_ambient_temperature 293(2)
_diffrn_measured_fraction_theta_full 1.000
_diffrn_measured_fraction_theta_max 1.000
_diffrn_measurement_device_type 'Bruker Smart Apex CCD'
_diffrn_measurement_method 'phi and omega scans'
_diffrn_radiation_monochromator graphite
_diffrn_radiation_source 'fine-focus sealed tube'
_diffrn_radiation_type MoK\a
_diffrn_radiation_wavelength 0.71073
_diffrn_reflns_av_R_equivalents 0.0474
_diffrn_reflns_av_sigmaI/netI 0.0638
_diffrn_reflns_limit_h_max 7
_diffrn_reflns_limit_h_min -10
_diffrn_reflns_limit_k_max 12
_diffrn_reflns_limit_k_min -8
_diffrn_reflns_limit_l_max 21
_diffrn_reflns_limit_l_min -18
_diffrn_reflns_number 7435
_diffrn_reflns_theta_full 25.50
_diffrn_reflns_theta_max 25.50
_diffrn_reflns_theta_min 2.31
_exptl_absorpt_coefficient_mu 1.517
_exptl_absorpt_correction_T_max 0.8390
_exptl_absorpt_correction_T_min 0.7513
_exptl_absorpt_correction_type multi-scan
_exptl_absorpt_process_details Sadabs
_exptl_crystal_colour green
_exptl_crystal_density_diffrn 1.721
_exptl_crystal_density_method 'not measured'
_exptl_crystal_description block
_exptl_crystal_F_000 780
_exptl_crystal_size_max 0.20
_exptl_crystal_size_mid 0.16
_exptl_crystal_size_min 0.12
_refine_diff_density_max 0.982
_refine_diff_density_min -0.333
_refine_diff_density_rms 0.108
_refine_ls_extinction_method none
_refine_ls_goodness_of_fit_ref 1.062
_refine_ls_hydrogen_treatment constr
_refine_ls_matrix_type full
_refine_ls_number_parameters 235
_refine_ls_number_reflns 2752
_refine_ls_number_restraints 0
_refine_ls_restrained_S_all 1.062
_refine_ls_R_factor_all 0.0622
_refine_ls_R_factor_gt 0.0501
_refine_ls_shift/su_max 0.001
_refine_ls_shift/su_mean 0.000
_refine_ls_structure_factor_coef Fsqd
_refine_ls_weighting_details 'calc w=1/[\s^2^(Fo^2^)+(0.0673P)^2^+0.0000P] where P=(Fo^2^+2Fc^2^)/3'
_refine_ls_weighting_scheme calc
_refine_ls_wR_factor_gt 0.1277
_refine_ls_wR_factor_ref 0.1335
_reflns_number_gt 2283
_reflns_number_total 2752
_reflns_threshold_expression >2sigma(I)
_cod_data_source_file c0cc04689b.txt
_cod_data_source_block 1_b
_cod_original_sg_symbol_H-M 'P 21/c'
_cod_database_code 7106133

loop_
_symmetry_equiv_pos_as_xyz
'x, y, z'
'-x, y+1/2, -z+1/2'
'-x, -y, -z'
'x, -y-1/2, z-1/2'

loop_
_atom_site_label
_atom_site_type_symbol
_atom_site_fract_x
_atom_site_fract_y
_atom_site_fract_z
_atom_site_U_iso_or_equiv
_atom_site_adp_type
_atom_site_occupancy
_atom_site_symmetry_multiplicity
_atom_site_calc_flag
_atom_site_refinement_flags
_atom_site_disorder_assembly
_atom_site_disorder_group
Cu1 Cu 0.60575(6) 1.05774(5) 0.93204(3) 0.0211(2) Uani 1 1 d . . .
C1 C 0.5201(5) 1.1108(4) 0.6976(2) 0.0201(9) Uani 1 1 d . . .
C2 C 0.5606(5) 1.2028(4) 0.6493(2) 0.0214(10) Uani 1 1 d . . .
H13A H 0.6327 1.2703 0.6696 0.026 Uiso 1 1 calc R . .
C3 C 0.4927(5) 1.1941(4) 0.5697(2) 0.0191(9) Uani 1 1 d . . .
C4 C 0.3837(5) 1.0944(4) 0.5381(2) 0.0202(9) Uani 1 1 d . . .
H12A H 0.3392 1.0892 0.4848 0.024 Uiso 1 1 calc R . .
C5 C 0.3427(5) 1.0027(4) 0.5882(2) 0.0190(9) Uani 1 1 d . . .
C6 C 0.4119(5) 1.0111(4) 0.6667(2) 0.0226(10) Uani 1 1 d . . .
H9A H 0.3856 0.9488 0.6998 0.027 Uiso 1 1 calc R . .
C7 C 0.5892(5) 1.1191(4) 0.7839(2) 0.0221(10) Uani 1 1 d . . .
C8 C 0.5304(5) 1.2929(4) 0.5166(2) 0.0199(9) Uani 1 1 d . . .
C9 C 0.1320(5) 0.8829(4) 0.4912(2) 0.0231(10) Uani 1 1 d . . .
C10 C 0.0169(5) 0.7683(4) 0.4811(2) 0.0218(9) Uani 1 1 d . . .
C11 C -0.0583(5) 0.7303(5) 0.4054(2) 0.0287(11) Uani 1 1 d . . .
H23A H -0.0305 0.7711 0.3637 0.034 Uiso 1 1 calc R . .
C12 C -0.1724(5) 0.6335(5) 0.3926(2) 0.0276(11) Uani 1 1 d . . .
H15A H -0.2216 0.6090 0.3418 0.033 Uiso 1 1 calc R . .
C13 C -0.1423(5) 0.6074(4) 0.5237(2) 0.0235(10) Uani 1 1 d . . .
H18A H -0.1710 0.5644 0.5645 0.028 Uiso 1 1 calc R . .
C14 C -0.0261(5) 0.7041(4) 0.5407(2) 0.0239(10) Uani 1 1 d . . .
H21A H 0.0228 0.7258 0.5921 0.029 Uiso 1 1 calc R . .
N1 N -0.2161(4) 0.5722(4) 0.4510(2) 0.0222(8) Uani 1 1 d . . .
N2 N 0.2335(4) 0.8984(4) 0.5627(2) 0.0236(8) Uani 1 1 d . . .
H2A H 0.2312 0.8381 0.5961 0.028 Uiso 1 1 d R . .
O1 O 0.5305(4) 1.0362(3) 0.82362(15) 0.0246(7) Uani 1 1 d . . .
O2 O 0.6936(4) 1.2007(3) 0.81250(17) 0.0321(8) Uani 1 1 d . . .
O3 O 0.4745(3) 1.2840(3) 0.44418(16) 0.0252(7) Uani 1 1 d . . .
O4 O 0.6208(4) 1.3906(3) 0.54172(16) 0.0295(8) Uani 1 1 d . . .
O5 O 0.1271(4) 0.9573(3) 0.43745(17) 0.0419(10) Uani 1 1 d . . .
O1WA O 0.8371(10) 0.8796(15) 0.2049(4) 0.199(7) Uani 0.78 1 d P . .
O2WA O 0.918(2) 0.5815(17) 0.2124(6) 0.266(11) Uani 0.78 1 d P . .
O1WB O 0.7551(19) 0.717(2) 0.2100(8) 0.049(5) Uani 0.22 1 d P . .
O2WB O 1.025(3) 0.566(3) 0.2011(13) 0.064(7) Uani 0.22 1 d P . .

loop_
_atom_site_aniso_label
_atom_site_aniso_U_11
_atom_site_aniso_U_22
_atom_site_aniso_U_33
_atom_site_aniso_U_23
_atom_site_aniso_U_13
_atom_site_aniso_U_12
Cu1 0.0279(3) 0.0210(3) 0.0136(3) 0.0003(2) 0.0035(2) 0.0080(2)
C1 0.022(2) 0.020(2) 0.018(2) -0.0029(18) 0.0036(17) -0.0021(18)
C2 0.024(2) 0.020(2) 0.018(2) -0.0034(18) 0.0017(17) -0.0036(18)
C3 0.021(2) 0.019(2) 0.018(2) 0.0003(18) 0.0062(17) -0.0007(18)
C4 0.023(2) 0.021(2) 0.015(2) 0.0004(18) 0.0010(17) -0.0016(18)
C5 0.022(2) 0.018(2) 0.016(2) 0.0018(18) 0.0032(17) -0.0026(18)
C6 0.029(2) 0.020(2) 0.019(2) 0.0039(19) 0.0059(18) -0.0017(19)
C7 0.025(2) 0.020(2) 0.021(2) -0.0025(19) 0.0048(18) 0.0091(19)
C8 0.020(2) 0.023(2) 0.017(2) -0.0023(18) 0.0045(17) 0.0012(19)
C9 0.022(2) 0.021(2) 0.025(2) -0.001(2) 0.0041(18) -0.0031(19)
C10 0.019(2) 0.020(2) 0.025(2) 0.0000(19) 0.0024(17) -0.0009(18)
C11 0.033(3) 0.034(3) 0.018(2) 0.002(2) 0.0065(19) -0.012(2)
C12 0.031(3) 0.034(3) 0.017(2) -0.001(2) 0.0055(19) -0.010(2)
C13 0.026(2) 0.024(2) 0.020(2) 0.0052(19) 0.0048(18) -0.0001(19)
C14 0.025(2) 0.027(3) 0.018(2) -0.0008(19) 0.0009(18) -0.0032(19)
N1 0.0230(19) 0.022(2) 0.0202(19) 0.0001(16) 0.0036(15) -0.0069(16)
N2 0.027(2) 0.022(2) 0.0199(19) 0.0029(16) 0.0016(15) -0.0080(16)
O1 0.0348(18) 0.0253(18) 0.0119(15) 0.0015(13) 0.0024(13) -0.0002(14)
O2 0.0361(18) 0.034(2) 0.0213(16) -0.0056(15) -0.0020(14) -0.0100(16)
O3 0.0318(17) 0.0251(18) 0.0174(15) 0.0014(13) 0.0036(12) -0.0118(14)
O4 0.0400(18) 0.0300(19) 0.0157(15) 0.0009(14) 0.0014(13) -0.0178(15)
O5 0.053(2) 0.043(2) 0.0218(18) 0.0097(16) -0.0069(16) -0.0262(18)
O1WA 0.094(6) 0.47(2) 0.039(4) -0.005(8) 0.022(4) 0.045(9)
O2WA 0.38(2) 0.36(2) 0.074(7) -0.098(10) 0.086(11) -0.24(2)
O1WB 0.041(10) 0.091(16) 0.016(8) 0.021(9) 0.008(7) 0.036(10)
O2WB 0.054(12) 0.098(18) 0.052(14) -0.012(12) 0.035(10) -0.028(12)

loop_
_atom_type_symbol
_atom_type_description
_atom_type_scat_dispersion_real
_atom_type_scat_dispersion_imag
_atom_type_scat_source
C C 0.0033 0.0016 'International Tables Vol C Tables 4.2.6.8 and 6.1.1.4'
H H 0.0000 0.0000 'International Tables Vol C Tables 4.2.6.8 and 6.1.1.4'
Cu Cu 0.3201 1.2651 'International Tables Vol C Tables 4.2.6.8 and 6.1.1.4'
N N 0.0061 0.0033 'International Tables Vol C Tables 4.2.6.8 and 6.1.1.4'
O O 0.0106 0.0060 'International Tables Vol C Tables 4.2.6.8 and 6.1.1.4'

loop_
_geom_angle_atom_site_label_1
_geom_angle_atom_site_label_2
_geom_angle_atom_site_label_3
_geom_angle
_geom_angle_site_symmetry_1
_geom_angle_site_symmetry_3
_geom_angle_publ_flag
O1 Cu1 N1 98.24(14) . 4_676 ?
O1 Cu1 O4 162.55(13) . 4_586 ?
N1 Cu1 O4 98.71(13) 4_676 4_586 ?
O1 Cu1 O3 98.68(12) . 4_586 ?
N1 Cu1 O3 160.87(14) 4_676 4_586 ?
O4 Cu1 O3 65.32(12) 4_586 4_586 ?
O1 Cu1 C8 131.09(13) . 4_586 ?
N1 Cu1 C8 130.39(14) 4_676 4_586 ?
O4 Cu1 C8 32.84(12) 4_586 4_586 ?
O3 Cu1 C8 32.54(12) 4_586 4_586 ?
O1 Cu1 O4 91.77(11) . 2_646 ?
N1 Cu1 O4 94.69(13) 4_676 2_646 ?
O4 Cu1 O4 82.77(13) 4_586 2_646 ?
O3 Cu1 O4 93.63(11) 4_586 2_646 ?
C8 Cu1 O4 89.32(12) 4_586 2_646 ?
O1 Cu1 Cu1 124.09(10) . 3_677 ?
N1 Cu1 Cu1 98.47(11) 4_676 3_677 ?
O4 Cu1 Cu1 48.81(10) 4_586 3_677 ?
O3 Cu1 Cu1 79.22(9) 4_586 3_677 ?
C8 Cu1 Cu1 61.18(10) 4_586 3_677 ?
O4 Cu1 Cu1 33.96(6) 2_646 3_677 ?
C2 C1 C6 119.9(4) . . ?
C2 C1 C7 120.5(4) . . ?
C6 C1 C7 119.6(4) . . ?
C1 C2 C3 119.3(4) . . ?
C1 C2 H13A 120.4 . . ?
C3 C2 H13A 120.4 . . ?
C2 C3 C4 121.3(4) . . ?
C2 C3 C8 120.6(4) . . ?
C4 C3 C8 118.1(4) . . ?
C3 C4 C5 118.6(4) . . ?
C3 C4 H12A 120.7 . . ?
C5 C4 H12A 120.7 . . ?
C6 C5 C4 119.7(4) . . ?
C6 C5 N2 116.9(4) . . ?
C4 C5 N2 123.4(4) . . ?
C5 C6 C1 121.2(4) . . ?
C5 C6 H9A 119.4 . . ?
C1 C6 H9A 119.4 . . ?
O2 C7 O1 123.9(4) . . ?
O2 C7 C1 121.1(4) . . ?
O1 C7 C1 115.0(4) . . ?
O3 C8 O4 117.1(4) . . ?
O3 C8 C3 121.4(4) . . ?
O4 C8 C3 121.5(4) . . ?
O3 C8 Cu1 58.9(2) . 4_585 ?
O4 C8 Cu1 58.4(2) . 4_585 ?
C3 C8 Cu1 176.3(3) . 4_585 ?
O5 C9 N2 123.7(4) . . ?
O5 C9 C10 120.1(4) . . ?
N2 C9 C10 116.2(4) . . ?
C14 C10 C11 118.0(4) . . ?
C14 C10 C9 124.6(4) . . ?
C11 C10 C9 117.3(4) . . ?
C12 C11 C10 119.9(4) . . ?
C12 C11 H23A 120.1 . . ?
C10 C11 H23A 120.1 . . ?
N1 C12 C11 122.0(4) . . ?
N1 C12 H15A 119.0 . . ?
C11 C12 H15A 119.0 . . ?
N1 C13 C14 122.9(4) . . ?
N1 C13 H18A 118.6 . . ?
C14 C13 H18A 118.6 . . ?
C10 C14 C13 119.1(4) . . ?
C10 C14 H21A 120.5 . . ?
C13 C14 H21A 120.5 . . ?
C13 N1 C12 118.2(4) . . ?
C13 N1 Cu1 119.9(3) . 4_475 ?
C12 N1 Cu1 121.8(3) . 4_475 ?
C9 N2 C5 126.9(4) . . ?
C9 N2 H2A 116.6 . . ?
C5 N2 H2A 116.5 . . ?
C7 O1 Cu1 114.1(3) . . ?
C8 O3 Cu1 88.6(2) . 4_585 ?
C8 O4 Cu1 88.7(2) . 4_585 ?
C8 O4 Cu1 100.1(3) . 2_656 ?
Cu1 O4 Cu1 97.23(12) 4_585 2_656 ?

loop_
_geom_bond_atom_site_label_1
_geom_bond_atom_site_label_2
_geom_bond_distance
_geom_bond_site_symmetry_2
_geom_bond_publ_flag
Cu1 O1 1.885(3) . ?
Cu1 N1 1.969(3) 4_676 ?
Cu1 O4 1.993(3) 4_586 ?
Cu1 O3 2.002(3) 4_586 ?
Cu1 C8 2.339(4) 4_586 ?
Cu1 O4 2.685(4) 2_646 ?
C1 C2 1.373(6) . ?
C1 C6 1.387(6) . ?
C1 C7 1.502(5) . ?
C2 C3 1.391(5) . ?
C2 H13A 0.9300 . ?
C3 C4 1.392(6) . ?
C3 C8 1.470(6) . ?
C4 C5 1.395(6) . ?
C4 H12A 0.9300 . ?
C5 C6 1.375(5) . ?
C5 N2 1.407(5) . ?
C6 H9A 0.9300 . ?
C7 O2 1.226(5) . ?
C7 O1 1.278(5) . ?
C8 O3 1.258(5) . ?
C8 O4 1.269(5) . ?
C8 Cu1 2.339(4) 4_585 ?
C9 O5 1.215(5) . ?
C9 N2 1.351(5) . ?
C9 C10 1.502(6) . ?
C10 C14 1.370(6) . ?
C10 C11 1.391(6) . ?
C11 C12 1.359(6) . ?
C11 H23A 0.9300 . ?
C12 N1 1.339(5) . ?
C12 H15A 0.9300 . ?
C13 N1 1.336(5) . ?
C13 C14 1.370(6) . ?
C13 H18A 0.9300 . ?
C14 H21A 0.9300 . ?
N1 Cu1 1.969(3) 4_475 ?
N2 H2A 0.8603 . ?
O3 Cu1 2.002(3) 4_585 ?
O4 Cu1 1.993(3) 4_585 ?
O4 Cu1 2.685(3) 2_656 ?
